data_1570495
loop_
_publ_author_name
'Chen, Jia-Nan'
'Pan, Zhong-Hua'
'Qiu, Qi-Hao'
'Wang, Cheng'
'Long, La-Sheng'
'Zheng, Lan-Sun'
'Kong, Xiang-Jian'

_publ_section_title
;
 Soluble Gd<sub>6</sub>Cu<sub>24</sub> clusters: effective molecular
 electrocatalysts for water oxidation.
;
_journal_issue 2
_journal_name_full 'Chemical science'
_journal_page_first 511
_journal_page_last 515
_journal_paper_doi 10.1039/d3sc05849b
_journal_volume 15
_journal_year 2024
_chemical_formula_moiety 'C73 H156 Cu24 Gd6 N36 O87, 16(Cl1 O4)'
_chemical_formula_sum 'C73 H156 Cl16 Cu24 Gd6 N36 O151'
_chemical_formula_weight 6989.99
_space_group_crystal_system trigonal
_space_group_IT_number 148
_space_group_name_Hall '-R 3'
_space_group_name_H-M_alt 'R -3 :H'
_atom_sites_solution_hydrogens geom
_audit_creation_date 2023-02-06
_audit_creation_method
;
Olex2 1.5
(compiled 2022.04.07 svn.rca3783a0 for OlexSys, GUI svn.r6498)
;
_audit_update_record
;
2023-02-25 deposited with the CCDC.	2023-12-05 downloaded from the CCDC.
;
_cell_angle_alpha 90
_cell_angle_beta 90
_cell_angle_gamma 120
_cell_formula_units_Z 3
_cell_length_a 20.0889(6)
_cell_length_b 20.0889(6)
_cell_length_c 57.4977(9)
_cell_measurement_reflns_used 10027
_cell_measurement_temperature 100.01(10)
_cell_measurement_theta_max 67.0960
_cell_measurement_theta_min 3.9780
_cell_volume 20095.3(9)
_computing_cell_refinement 'CrysAlisPro 1.171.41.110a (Rigaku OD, 2021)'
_computing_data_collection 'CrysAlisPro 1.171.41.110a (Rigaku OD, 2021)'
_computing_data_reduction 'CrysAlisPro 1.171.41.110a (Rigaku OD, 2021)'
_computing_molecular_graphics 'Olex2 1.5 (Dolomanov et al., 2009)'
_computing_publication_material 'Olex2 1.5 (Dolomanov et al., 2009)'
_computing_structure_refinement 'SHELXL 2018/3 (Sheldrick, 2015)'
_computing_structure_solution 'SHELXT 2018/2 (Sheldrick, 2018)'
_diffrn_ambient_environment N~2~
_diffrn_ambient_temperature 100.01(10)
_diffrn_detector 'CCD plate'
_diffrn_detector_area_resol_mean 10.4741
_diffrn_detector_type Atlas
_diffrn_measured_fraction_theta_full 0.994
_diffrn_measured_fraction_theta_max 0.994
_diffrn_measurement_details
;
List of Runs (angles in degrees, time in seconds):

  # Type    Start    End  Width  t~exp~   \w     \q     \k     \f   Frames
#--------------------------------------------------------------------------
  1  \w    -63.00  44.00   1.00    8.00    --  -36.19  37.00-180.00  107
  2  \w   -128.00 -82.00   1.00    8.00    --  -36.19 -77.00-120.00   46
  3  \w   -123.00 -95.00   1.00    8.00    --  -36.19 -77.00 150.00   28
  4  \w    -74.00  42.00   1.00    8.00    --  -36.19  77.00-120.00  116
  5  \w      8.00  57.00   1.00    8.00    --   36.19 -99.00 -30.00   49
  6  \w     -1.00  37.00   1.00    8.00    --   36.19  77.00  60.00   38
  7  \w     -2.00  42.00   1.00    8.00    --   36.19  77.00 120.00   44
  8  \w    103.00 136.00   1.00   13.57    --   99.62  77.00-120.00   33
  9  \w     64.00 172.00   1.00   13.57    --   99.62  45.00  30.00  108
 10  \w     63.00 134.00   1.00   13.57    --   99.62 178.00 -60.00   71
 11  \w    117.00 165.00   1.00   13.57    --   99.62  45.00 -30.00   48
 12  \w     32.00 108.00   1.00   13.57    --   99.62-111.00 -90.00   76
 13  \w     65.00 104.00   1.00   13.57    --   99.62  45.00 -30.00   39
 14  \w     30.00  57.00   1.00   13.57    --   99.62-111.00   0.00   27
 15  \w     64.00 135.00   1.00   13.57    --   99.62 178.00-120.00   71
 16  \w     24.00  55.00   1.00   13.57    --   99.62-111.00  90.00   31
 17  \w     82.00 108.00   1.00   13.57    --   99.62-111.00   0.00   26
 18  \w     64.00 144.00   1.00   13.57    --   99.62 178.00-180.00   80
 19  \w    105.00 159.00   1.00   13.57    --   99.62 111.00 -60.00   54
 20  \w     33.00  67.00   1.00   13.57    --   99.62-111.00 150.00   34
 21  \w     83.00 108.00   1.00   13.57    --   99.62-111.00 150.00   25
 22  \w     98.00 178.00   1.00   13.57    --   99.62  30.00 120.00   80
 23  \w     16.00 139.00   1.00   13.57    --   99.62 -77.00 -90.00  123
;
_diffrn_measurement_device 'four-circle diffractometer'
_diffrn_measurement_device_type 'SuperNova, Dual, Cu at home/near, Atlas'
_diffrn_measurement_method '\w scans'
_diffrn_orient_matrix_type 'CrysAlisPro convention (1999,Acta A55,543-557)'
_diffrn_orient_matrix_UB_11 0.0075225000
_diffrn_orient_matrix_UB_12 -0.0412194000
_diffrn_orient_matrix_UB_13 0.0215683000
_diffrn_orient_matrix_UB_21 -0.0708817000
_diffrn_orient_matrix_UB_22 -0.0015196000
_diffrn_orient_matrix_UB_23 0.0108747000
_diffrn_orient_matrix_UB_31 -0.0526356000
_diffrn_orient_matrix_UB_32 -0.0783222000
_diffrn_orient_matrix_UB_33 -0.0115581000
_diffrn_radiation_monochromator mirror
_diffrn_radiation_probe x-ray
_diffrn_radiation_type 'Cu K\a'
_diffrn_radiation_wavelength 1.54184
_diffrn_reflns_av_R_equivalents 0.0619
_diffrn_reflns_av_unetI/netI 0.0364
_diffrn_reflns_Laue_measured_fraction_full 0.994
_diffrn_reflns_Laue_measured_fraction_max 0.994
_diffrn_reflns_limit_h_max 24
_diffrn_reflns_limit_h_min -24
_diffrn_reflns_limit_k_max 23
_diffrn_reflns_limit_k_min -23
_diffrn_reflns_limit_l_max 55
_diffrn_reflns_limit_l_min -68
_diffrn_reflns_number 43102
_diffrn_reflns_point_group_measured_fraction_full 0.994
_diffrn_reflns_point_group_measured_fraction_max 0.994
_diffrn_reflns_theta_full 67.505
_diffrn_reflns_theta_max 67.505
_diffrn_reflns_theta_min 3.989
_diffrn_source 'micro-focus sealed X-ray tube'
_diffrn_source_type 'SuperNova (Cu) X-ray Source'
_exptl_absorpt_coefficient_mu 13.733
_exptl_absorpt_correction_T_max 0.399
_exptl_absorpt_correction_T_min 0.106
_exptl_absorpt_correction_type gaussian
_exptl_absorpt_process_details
;
CrysAlisPro 1.171.41.110a (Rigaku Oxford Diffraction, 2021)
Numerical absorption correction based on gaussian integration over
a multifaceted crystal model
Empirical absorption correction using spherical harmonics,
implemented in SCALE3 ABSPACK scaling algorithm.
;
_exptl_crystal_colour blue
_exptl_crystal_colour_primary blue
_exptl_crystal_density_diffrn 1.733
_exptl_crystal_description block
_exptl_crystal_F_000 10218
_exptl_crystal_size_max 0.275
_exptl_crystal_size_mid 0.215
_exptl_crystal_size_min 0.158
_refine_diff_density_max 2.208
_refine_diff_density_min -1.252
_refine_diff_density_rms 0.158
_refine_ls_extinction_method none
_refine_ls_goodness_of_fit_ref 1.083
_refine_ls_hydrogen_treatment constr
_refine_ls_matrix_type full
_refine_ls_number_parameters 467
_refine_ls_number_reflns 7987
_refine_ls_number_restraints 312
_refine_ls_restrained_S_all 1.085
_refine_ls_R_factor_all 0.1122
_refine_ls_R_factor_gt 0.0920
_refine_ls_shift/su_max 0.001
_refine_ls_shift/su_mean 0.000
_refine_ls_structure_factor_coef Fsqd
_refine_ls_weighting_details 'w=1/[\s^2^(Fo^2^)+(0.1806P)^2^+202.1831P] where P=(Fo^2^+2Fc^2^)/3'
_refine_ls_weighting_scheme calc
_refine_ls_wR_factor_gt 0.2772
_refine_ls_wR_factor_ref 0.3022
_reflns_Friedel_coverage 0.000
_reflns_number_gt 5823
_reflns_number_total 7987
_reflns_threshold_expression 'I > 2\s(I)'
_cod_data_source_file d3sc05849b2.cif
_cod_data_source_block Gd6Cu24-IM
_cod_depositor_comments 'Adding full bibliography for 1570494--1570495.cif.'
_cod_original_cell_volume 20095.2(12)
_cod_original_sg_symbol_H-M 'R -3'
_cod_database_code 1570495
_shelx_shelxl_version_number 2018/3
_chemical_oxdiff_formula C73H150Cl16Cu24Gd6N36O145
_shelx_space_group_comment
;
The symmetry employed for this shelxl refinement is uniquely defined
by the following loop, which should always be used as a source of
symmetry information in preference to the above space-group names.
They are only intended as comments.
;
_shelx_estimated_absorpt_t_max 0.220
_shelx_estimated_absorpt_t_min 0.116
_olex2_refinement_description
;
1. Fixed Uiso
 At 1.2 times of:
  All C(H) groups, H11 of O11, All N(H) groups, All N(H,H) groups, All N(H,H,
  H,H) groups
 At 1.5 times of:
  All C(H,H,H) groups, H10 of O10, H24 of O24, H4 of O4, H16 of O16, H12 of O12
2. Restrained distances
 C4A-C10B = C4B-C10A
 1.52 with sigma of 0.01
 N1-C10A = N1-C10B
 1.47 with sigma of 0.01
 Cl3-O2
 1.46 with sigma of 0.01
 Cl3-O2 \\sim Cl3-O7
 with sigma of 0.01
3. Uiso/Uaniso restraints and constraints
All non-hydrogen atoms have similar U: within 2A with sigma of 0.01 and sigma
for terminal atoms of 0.02 within 2A
4. Others
 Sof(C4B)=Sof(H4BA)=Sof(H4BB)=Sof(H4BC)=1-FVAR(1)
 Sof(C4A)=Sof(H4AA)=Sof(H4AB)=Sof(H4AC)=FVAR(1)
 Fixed Sof: H1BC(0.5) H1BD(0.5) H1AA(0.5) H1AB(0.5) C10B(0.5) H10B(0.5)
 O15(0.5) C10A(0.5) H10A(0.5)
5.a Ternary CH refined with riding coordinates:
 O4(H4), O10(H10), O12(H12), O16(H16), O24(H24), C6(H6), C10B(H10B), C10A(H10A)
5.b Secondary CH2 refined with riding coordinates:
 N1(H1BC,H1BD), N1(H1AA,H1AB), N7(H7A,H7B)
5.c Me refined with riding coordinates:
 C4B(H4BA,H4BB,H4BC), C4A(H4AA,H4AB,H4AC)
5.d Aromatic/amide H refined with riding coordinates:
 C5(H5), C15(H15), N5(H5A), C2(H2), N23(H23), C7(H7), C3(H3), C19(H19), O11(H11)
5.e Fitted pentagon refined as free rotating group:
 N11(C5,C15,N5,C2), N23(C7,N17,C3,C19)
5.f Idealised Me refined as rotating group:
 C9(H9A,H9B,H9C)
;
_platon_squeeze_void_probe_radius 1.20
_olex2_submission_special_instructions 'No special instructions were received'
_oxdiff_exptl_absorpt_empirical_details
;
Empirical correction (ABSPACK) includes:
- Absorption correction using spherical harmonics
- Frame scaling
;
_oxdiff_exptl_absorpt_empirical_full_max 1.418
_oxdiff_exptl_absorpt_empirical_full_min 0.734

loop_
_space_group_symop_operation_xyz
'x, y, z'
'-y, x-y, z'
'-x+y, -x, z'
'x+2/3, y+1/3, z+1/3'
'-y+2/3, x-y+1/3, z+1/3'
'-x+y+2/3, -x+1/3, z+1/3'
'x+1/3, y+2/3, z+2/3'
'-y+1/3, x-y+2/3, z+2/3'
'-x+y+1/3, -x+2/3, z+2/3'
'-x, -y, -z'
'y, -x+y, -z'
'x-y, x, -z'
'-x+2/3, -y+1/3, -z+1/3'
'y+2/3, -x+y+1/3, -z+1/3'
'x-y+2/3, x+1/3, -z+1/3'
'-x+1/3, -y+2/3, -z+2/3'
'y+1/3, -x+y+2/3, -z+2/3'
'x-y+1/3, x+2/3, -z+2/3'

loop_
_atom_site_label
_atom_site_type_symbol
_atom_site_fract_x
_atom_site_fract_y
_atom_site_fract_z
_atom_site_U_iso_or_equiv
_atom_site_adp_type
_atom_site_occupancy
_atom_site_site_symmetry_order
_atom_site_calc_flag
_atom_site_refinement_flags_posn
_atom_site_refinement_flags_adp
_atom_site_refinement_flags_occupancy
_atom_site_disorder_assembly
_atom_site_disorder_group
Gd1 Gd 0.98586(5) 0.79235(4) 0.45093(2) 0.0702(3) Uani 1 1 d . . . . .
Cu1 Cu 0.99208(10) 0.89805(10) 0.54695(2) 0.0643(5) Uani 1 1 d . U . . .
Cu4 Cu 1.08165(11) 0.89025(11) 0.50040(2) 0.0697(5) Uani 1 1 d . U . . .
Cu2 Cu 0.75952(13) 0.69385(11) 0.60069(3) 0.0821(6) Uani 1 1 d . U . . .
Cu3 Cu 0.66384(15) 0.60364(13) 0.55470(3) 0.1052(8) Uani 1 1 d . U . . .
Cl1 Cl 1.000000 1.000000 0.61841(8) 0.0815(14) Uani 1 3 d S TU P . .
Cl4 Cl 0.8764(3) 0.5593(3) 0.65370(6) 0.1114(14) Uani 1 1 d . U . . .
Cl2 Cl 0.9627(5) 0.6623(4) 0.54060(9) 0.159(2) Uani 1 1 d . U . . .
O1 O 0.8988(5) 0.7630(5) 0.41902(13) 0.076(2) Uani 1 1 d . . . . .
O4 O 1.0964(5) 0.9027(5) 0.46641(12) 0.0724(19) Uani 1 1 d . U . . .
H4 H 1.144481 0.902957 0.461707 0.109 Uiso 1 1 calc R U . . .
O6 O 0.8491(6) 0.7690(5) 0.58214(12) 0.076(2) Uani 1 1 d . U . . .
O3 O 0.9763(5) 0.8276(5) 0.58014(13) 0.076(2) Uani 1 1 d . U . . .
O10 O 0.9130(5) 0.9203(5) 0.55880(11) 0.0655(18) Uani 1 1 d . U . . .
H10 H 0.917470 0.924463 0.576121 0.098 Uiso 1 1 calc R U . . .
O12 O 1.0725(5) 0.8796(5) 0.53465(12) 0.0708(18) Uani 1 1 d . U . . .
H12 H 1.065003 0.828819 0.539862 0.106 Uiso 1 1 calc R U . . .
O14 O 0.7457(6) 0.6733(5) 0.53337(14) 0.088(2) Uani 1 1 d . U . . .
O16 O 1.1808(5) 0.9814(5) 0.50755(13) 0.076(2) Uani 1 1 d . U . . .
H16 H 1.223350 0.976583 0.500258 0.113 Uiso 1 1 calc R U . . .
O18 O 0.8080(6) 0.6753(5) 0.50117(13) 0.088(3) Uani 1 1 d . U . . .
O20 O 0.8897(6) 0.6657(5) 0.46341(14) 0.086(3) Uani 1 1 d . . . . .
O22 O 0.9281(6) 0.9355(6) 0.60995(14) 0.089(3) Uani 1 1 d . U . . .
O24 O 0.7007(6) 0.6988(5) 0.57403(14) 0.084(2) Uani 1 1 d . U . . .
H24 H 0.657093 0.705895 0.579170 0.126 Uiso 1 1 calc R U . . .
O26 O 0.7550(7) 0.8071(6) 0.62273(14) 0.093(3) Uani 1 1 d . . . . .
O30 O 1.000000 1.000000 0.6428(2) 0.095(4) Uani 1 3 d S TU P . .
O31 O 1.0386(10) 0.7287(9) 0.5504(2) 0.128(4) Uani 1 1 d . U . . .
N1 N 0.8428(7) 0.7046(7) 0.62220(18) 0.089(3) Uani 1 1 d D U . . .
H1BC H 0.844292 0.732573 0.634846 0.107 Uiso 0.5 1 calc R U P A 2
H1BD H 0.831659 0.657207 0.627231 0.107 Uiso 0.5 1 calc R U P A 2
H1AA H 0.828021 0.705060 0.637130 0.107 Uiso 0.5 1 calc R U P B 1
H1AB H 0.848948 0.662971 0.620506 0.107 Uiso 0.5 1 calc R U P B 1
C8 C 0.9148(9) 0.7860(9) 0.5904(2) 0.082(3) Uani 1 1 d . U . . .
O9 O 0.8795(11) 0.6250(8) 0.6632(2) 0.136(4) Uani 1 1 d . U . . .
O19 O 0.8902(11) 0.6637(9) 0.5490(2) 0.144(5) Uani 1 1 d . U . . .
O5 O 0.8283(10) 0.4904(9) 0.6673(2) 0.140(5) Uani 1 1 d . U . . .
O21 O 0.8526(10) 0.5502(9) 0.6305(2) 0.138(4) Uani 1 1 d . U . . .
N11 N 0.5785(8) 0.5339(7) 0.5728(2) 0.135(4) Uani 1 1 d G U . . .
C5 C 0.5129(9) 0.5369(9) 0.5805(3) 0.172(7) Uani 1 1 d G U . . .
H5 H 0.500749 0.575636 0.576767 0.207 Uiso 1 1 calc R U . . .
C15 C 0.4687(7) 0.4718(10) 0.5948(3) 0.176(7) Uani 1 1 d G U . . .
H15 H 0.421719 0.459287 0.602342 0.212 Uiso 1 1 calc R U . . .
N5 N 0.5069(9) 0.4285(7) 0.5960(2) 0.162(6) Uani 1 1 d G U . . .
H5A H 0.491327 0.385504 0.603735 0.194 Uiso 1 1 calc R U . . .
C2 C 0.5748(8) 0.4670(8) 0.5823(3) 0.155(6) Uani 1 1 d G U . . .
H2 H 0.611368 0.450714 0.580021 0.186 Uiso 1 1 calc R U . . .
N23 N 0.6100(8) 0.5260(7) 0.6460(2) 0.168(7) Uani 1 1 d G U . . .
H23 H 0.595265 0.485521 0.655004 0.202 Uiso 1 1 calc R U . . .
C7 C 0.6754(8) 0.5589(7) 0.6312(2) 0.145(6) Uani 1 1 d G U . . .
H7 H 0.710953 0.541119 0.629334 0.174 Uiso 1 1 calc R U . . .
N17 N 0.6785(7) 0.6230(6) 0.61981(17) 0.116(4) Uani 1 1 d G U . . .
C3 C 0.6149(8) 0.6297(8) 0.6275(2) 0.141(6) Uani 1 1 d G U . . .
H3 H 0.602814 0.667647 0.622691 0.169 Uiso 1 1 calc R U . . .
C19 C 0.5726(7) 0.5697(9) 0.6437(2) 0.154(7) Uani 1 1 d G U . . .
H19 H 0.527257 0.560504 0.651614 0.184 Uiso 1 1 calc R U . . .
O25 O 0.9638(11) 0.6617(9) 0.5140(2) 0.150(5) Uani 1 1 d . U . . .
C1 C 0.7584(10) 0.6412(8) 0.5160(2) 0.094(3) Uani 1 1 d . U . . .
O13 O 0.9526(11) 0.5709(11) 0.6546(3) 0.159(5) Uani 1 1 d . U . . .
C4B C 0.9858(15) 0.767(3) 0.6248(5) 0.095(7) Uani 0.69(7) 1 d D U P C 1
H4BA H 1.033129 0.815331 0.621608 0.143 Uiso 0.69(7) 1 calc R U P C 1
H4BB H 0.983147 0.754930 0.641430 0.143 Uiso 0.69(7) 1 calc R U P C 1
H4BC H 0.985623 0.725447 0.615761 0.143 Uiso 0.69(7) 1 calc R U P C 1
C6 C 0.7110(13) 0.5558(10) 0.5138(3) 0.122(4) Uani 1 1 d . U . . .
H6 H 0.745801 0.536166 0.518668 0.146 Uiso 1 1 calc R U . . .
O8 O 0.5600(10) 0.6165(12) 0.5291(4) 0.205(10) Uani 1 1 d . . . . .
O27 O 0.9528(15) 0.5853(12) 0.5475(3) 0.196(7) Uani 1 1 d . U . . .
C10B C 0.9187(10) 0.7423(18) 0.6110(4) 0.084(4) Uani 0.5 1 d D U P C 2
H10B H 0.930868 0.702245 0.605596 0.101 Uiso 0.5 1 calc R U P C 2
N7 N 0.6485(10) 0.5249(8) 0.5312(2) 0.120(4) Uani 1 1 d . U . . .
H7A H 0.646832 0.483801 0.538458 0.144 Uiso 1 1 calc R U . . .
H7B H 0.602727 0.508337 0.523879 0.144 Uiso 1 1 calc R U . . .
C9 C 0.6841(16) 0.5238(15) 0.4915(4) 0.181(10) Uani 1 1 d . U . . .
H9A H 0.627771 0.496698 0.491382 0.271 Uiso 1 1 calc R U . . .
H9B H 0.701843 0.487568 0.487891 0.271 Uiso 1 1 calc R U . . .
H9C H 0.703991 0.564917 0.479887 0.271 Uiso 1 1 calc R U . . .
Cl3 Cl 0.666667 0.333333 0.5378(3) 0.212(6) Uani 1 3 d DS TU P . .
C12 C 1.000000 1.000000 0.500000 0.062(5) Uani 1 6 d S TU P . .
O15 O 1.0586(12) 0.9921(12) 0.4950(3) 0.089(5) Uani 0.5 1 d . U P . .
O11 O 0.7659(8) 0.5912(6) 0.57697(16) 0.106(3) Uani 1 1 d . . . . .
H11 H 0.792300 0.563013 0.576612 0.127 Uiso 1 1 calc R U . . .
O2 O 0.6520(19) 0.3864(15) 0.5510(4) 0.238(9) Uani 1 1 d D U . . .
O7 O 0.666667 0.333333 0.5128(4) 0.245(11) Uani 1 3 d DS TU P . .
C10A C 0.9168(10) 0.7744(12) 0.6181(5) 0.085(4) Uani 0.5 1 d D U P C 1
H10A H 0.918439 0.818821 0.626461 0.102 Uiso 0.5 1 calc R U P C 1
C4A C 0.982(3) 0.798(4) 0.6272(9) 0.092(9) Uani 0.31(7) 1 d D U P C 2
H4AA H 1.031326 0.821553 0.619050 0.138 Uiso 0.31(7) 1 calc R U P C 2
H4AB H 0.970806 0.837955 0.632225 0.138 Uiso 0.31(7) 1 calc R U P C 2
H4AC H 0.984377 0.769939 0.640873 0.138 Uiso 0.31(7) 1 calc R U P C 2

loop_
_atom_site_aniso_label
_atom_site_aniso_U_11
_atom_site_aniso_U_22
_atom_site_aniso_U_33
_atom_site_aniso_U_23
_atom_site_aniso_U_13
_atom_site_aniso_U_12
Gd1 0.1022(6) 0.0838(5) 0.0305(4) -0.0032(3) 0.0003(3) 0.0510(4)
Cu1 0.0882(11) 0.0830(11) 0.0261(7) 0.0002(6) -0.0003(6) 0.0460(9)
Cu4 0.0936(12) 0.0926(12) 0.0309(8) -0.0045(7) -0.0042(7) 0.0525(10)
Cu2 0.1055(14) 0.0852(12) 0.0414(8) 0.0116(8) 0.0115(8) 0.0370(10)
Cu3 0.1255(17) 0.0910(14) 0.0511(10) 0.0033(9) 0.0158(10) 0.0181(12)
Cl1 0.104(2) 0.104(2) 0.036(2) 0.000 0.000 0.0521(12)
Cl4 0.193(4) 0.130(3) 0.0544(17) 0.0100(18) 0.015(2) 0.113(3)
Cl2 0.261(7) 0.184(5) 0.082(3) 0.031(3) 0.012(4) 0.148(5)
O1 0.098(6) 0.079(5) 0.044(4) -0.014(3) -0.004(4) 0.040(5)
O4 0.092(5) 0.098(5) 0.033(3) -0.001(3) -0.004(3) 0.051(4)
O6 0.103(5) 0.085(4) 0.034(3) 0.012(3) 0.004(3) 0.042(4)
O3 0.097(5) 0.093(5) 0.040(4) 0.011(3) 0.004(3) 0.048(4)
O10 0.081(4) 0.084(4) 0.028(3) -0.004(3) 0.001(3) 0.039(4)
O12 0.095(4) 0.093(4) 0.031(3) -0.003(3) 0.004(3) 0.051(4)
O14 0.123(5) 0.076(4) 0.042(3) 0.006(3) 0.012(4) 0.033(4)
O16 0.098(5) 0.104(5) 0.032(3) -0.001(3) -0.001(3) 0.055(4)
O18 0.126(6) 0.078(5) 0.036(4) 0.001(3) 0.006(4) 0.034(5)
O20 0.128(7) 0.067(5) 0.051(4) -0.002(4) 0.003(5) 0.039(5)
O22 0.104(6) 0.118(7) 0.037(4) -0.005(4) -0.006(4) 0.049(5)
O24 0.097(5) 0.090(5) 0.043(4) 0.004(4) 0.010(4) 0.030(4)
O26 0.139(8) 0.093(6) 0.043(4) 0.003(4) 0.001(5) 0.054(6)
O30 0.127(7) 0.127(7) 0.032(6) 0.000 0.000 0.063(4)
O31 0.195(12) 0.137(9) 0.073(6) -0.002(6) -0.012(7) 0.098(9)
N1 0.119(7) 0.104(6) 0.051(5) 0.020(5) 0.011(5) 0.060(5)
C8 0.104(5) 0.097(5) 0.048(4) 0.019(4) 0.007(4) 0.053(5)
O9 0.254(13) 0.137(8) 0.067(6) 0.007(6) 0.019(8) 0.134(9)
O19 0.241(13) 0.170(10) 0.074(7) 0.022(7) 0.036(8) 0.142(10)
O5 0.200(12) 0.134(9) 0.082(7) 0.028(7) 0.008(8) 0.080(9)
O21 0.227(12) 0.156(10) 0.064(6) 0.003(6) 0.001(7) 0.120(9)
N11 0.141(7) 0.110(6) 0.075(5) -0.002(5) 0.023(5) 0.005(6)
C5 0.158(10) 0.140(9) 0.113(8) -0.003(8) 0.020(8) -0.005(8)
C15 0.158(10) 0.141(10) 0.115(8) 0.000(8) 0.018(8) -0.011(9)
N5 0.151(10) 0.132(9) 0.096(7) 0.013(7) -0.002(7) -0.009(8)
C2 0.152(9) 0.127(8) 0.090(7) 0.011(7) 0.000(7) -0.003(8)
N23 0.157(9) 0.139(9) 0.082(6) 0.019(7) 0.012(7) -0.021(8)
C7 0.146(9) 0.120(8) 0.075(7) 0.015(6) 0.002(7) -0.003(7)
N17 0.127(6) 0.105(6) 0.054(5) 0.008(5) 0.011(5) 0.012(5)
C3 0.144(9) 0.120(8) 0.083(7) 0.002(7) 0.023(7) 0.009(7)
C19 0.147(10) 0.126(9) 0.083(7) 0.005(7) 0.034(7) -0.010(8)
O25 0.254(14) 0.140(9) 0.075(7) 0.021(7) -0.015(8) 0.112(10)
C1 0.131(6) 0.076(5) 0.049(5) 0.005(4) 0.014(5) 0.033(5)
O13 0.169(11) 0.192(12) 0.131(10) -0.001(9) 0.051(9) 0.103(10)
C4B 0.125(11) 0.112(12) 0.058(9) 0.018(9) 0.000(8) 0.066(9)
C6 0.148(8) 0.098(6) 0.069(6) -0.006(5) 0.021(6) 0.024(6)
O8 0.123(12) 0.186(17) 0.22(2) 0.059(16) -0.002(13) 0.009(12)
O27 0.310(16) 0.192(12) 0.129(11) 0.046(10) 0.000(12) 0.159(12)
C10B 0.113(7) 0.101(7) 0.048(6) 0.022(6) 0.005(6) 0.061(6)
N7 0.141(7) 0.098(6) 0.066(5) 0.005(5) 0.020(5) 0.019(6)
C9 0.202(17) 0.141(14) 0.104(13) -0.030(11) 0.032(13) 0.015(14)
Cl3 0.256(10) 0.256(10) 0.125(10) 0.000 0.000 0.128(5)
C12 0.072(8) 0.072(8) 0.043(10) 0.000 0.000 0.036(4)
O15 0.089(9) 0.093(9) 0.071(9) -0.005(7) -0.002(7) 0.034(8)
O11 0.156(10) 0.091(7) 0.058(5) 0.003(5) 0.004(6) 0.052(7)
O2 0.315(18) 0.268(18) 0.130(14) 0.008(13) -0.003(14) 0.145(15)
O7 0.288(15) 0.288(15) 0.160(18) 0.000 0.000 0.144(7)
C10A 0.113(7) 0.101(7) 0.048(6) 0.018(6) 0.010(6) 0.059(6)
C4A 0.127(13) 0.107(13) 0.048(11) 0.023(12) 0.000(11) 0.063(13)

loop_
_atom_type_symbol
_atom_type_description
_atom_type_scat_dispersion_real
_atom_type_scat_dispersion_imag
_atom_type_scat_source
C C 0.0181 0.0091 'International Tables Vol C Tables 4.2.6.8 and 6.1.1.4'
H H 0.0000 0.0000 'International Tables Vol C Tables 4.2.6.8 and 6.1.1.4'
Cl Cl 0.3639 0.7018 'International Tables Vol C Tables 4.2.6.8 and 6.1.1.4'
Cu Cu -1.9646 0.5888 'International Tables Vol C Tables 4.2.6.8 and 6.1.1.4'
Gd Gd -8.8380 11.9157 'International Tables Vol C Tables 4.2.6.8 and 6.1.1.4'
N N 0.0311 0.0180 'International Tables Vol C Tables 4.2.6.8 and 6.1.1.4'
O O 0.0492 0.0322 'International Tables Vol C Tables 4.2.6.8 and 6.1.1.4'

loop_
_exptl_crystal_face_index_h
_exptl_crystal_face_index_k
_exptl_crystal_face_index_l
_exptl_crystal_face_perp_dist
-6 4 -33 0.0743
6 -4 33 0.0833
0 11 4 0.1161
0 -11 -4 0.1161
11 -11 -12 0.1163
-12 9 8 0.0765
12 -1 5 0.1326
-2 11 17 0.0906
-9 -3 -9 0.1168
4 -12 -17 0.1069
-5 -2 -31 0.0930
3 -4 -35 0.0881
5 1 -32 0.1064
-6 -6 17 0.0998
-4 3 36 0.0864

loop_
_geom_angle_atom_site_label_1
_geom_angle_atom_site_label_2
_geom_angle_atom_site_label_3
_geom_angle
_geom_angle_site_symmetry_1
_geom_angle_site_symmetry_3
_geom_angle_publ_flag
Cu1 Gd1 Cu4 85.41(4) 12_656 11_566 ?
Cu4 Gd1 Cu1 57.63(4) . 12_656 ?
Cu4 Gd1 Cu4 57.51(4) . 11_566 ?
O1 Gd1 Cu1 105.6(2) . 12_656 ?
O1 Gd1 Cu4 154.6(2) . . ?
O1 Gd1 Cu4 105.6(2) . 11_566 ?
O1 Gd1 O6 79.9(3) . 12_656 ?
O1 Gd1 O10 74.9(3) . 12_656 ?
O1 Gd1 O12 73.5(3) . 11_566 ?
O1 Gd1 O14 137.5(3) . 12_656 ?
O1 Gd1 O16 137.0(3) . 11_566 ?
O1 Gd1 O20 82.4(3) . . ?
O1 Gd1 O24 74.0(3) . 12_656 ?
O4 Gd1 Cu1 33.2(2) . 12_656 ?
O4 Gd1 Cu4 85.11(19) . 11_566 ?
O4 Gd1 Cu4 33.78(18) . . ?
O4 Gd1 O1 137.6(3) . . ?
O4 Gd1 O6 73.8(3) . 12_656 ?
O4 Gd1 O10 66.2(3) . 12_656 ?
O4 Gd1 O12 103.0(3) . 11_566 ?
O4 Gd1 O14 73.6(3) . 12_656 ?
O4 Gd1 O16 67.3(3) . 11_566 ?
O4 Gd1 O20 138.7(3) . . ?
O4 Gd1 O24 119.9(3) . 12_656 ?
O6 Gd1 Cu1 67.0(2) 12_656 12_656 ?
O6 Gd1 Cu4 106.6(2) 12_656 . ?
O6 Gd1 Cu4 152.2(2) 12_656 11_566 ?
O6 Gd1 O14 86.4(3) 12_656 12_656 ?
O10 Gd1 Cu1 33.34(18) 12_656 12_656 ?
O10 Gd1 Cu4 83.30(16) 12_656 . ?
O10 Gd1 Cu4 81.42(17) 12_656 11_566 ?
O10 Gd1 O6 73.7(3) 12_656 12_656 ?
O10 Gd1 O12 64.7(3) 12_656 11_566 ?
O10 Gd1 O14 138.6(3) 12_656 12_656 ?
O10 Gd1 O24 130.2(3) 12_656 12_656 ?
O12 Gd1 Cu1 85.9(2) 11_566 12_656 ?
O12 Gd1 Cu4 33.25(17) 11_566 11_566 ?
O12 Gd1 Cu4 85.59(19) 11_566 . ?
O12 Gd1 O6 134.9(3) 11_566 12_656 ?
O12 Gd1 O14 137.0(3) 11_566 12_656 ?
O12 Gd1 O24 137.1(3) 11_566 12_656 ?
O14 Gd1 Cu1 105.5(3) 12_656 12_656 ?
O14 Gd1 Cu4 67.9(2) 12_656 . ?
O14 Gd1 Cu4 105.14(19) 12_656 11_566 ?
O16 Gd1 Cu1 84.8(2) 11_566 12_656 ?
O16 Gd1 Cu4 32.5(2) 11_566 11_566 ?
O16 Gd1 Cu4 33.7(2) 11_566 . ?
O16 Gd1 O6 140.0(3) 11_566 12_656 ?
O16 Gd1 O10 98.4(3) 11_566 12_656 ?
O16 Gd1 O12 65.7(3) 11_566 11_566 ?
O16 Gd1 O14 74.1(3) 11_566 12_656 ?
O16 Gd1 O20 74.8(3) 11_566 . ?
O16 Gd1 O24 130.6(3) 11_566 12_656 ?
O20 Gd1 Cu1 156.3(2) . 12_656 ?
O20 Gd1 Cu4 106.3(2) . . ?
O20 Gd1 Cu4 70.9(2) . 11_566 ?
O20 Gd1 O6 136.7(3) . 12_656 ?
O20 Gd1 O10 137.7(3) . 12_656 ?
O20 Gd1 O12 74.9(3) . 11_566 ?
O20 Gd1 O14 80.7(4) . 12_656 ?
O20 Gd1 O24 73.8(3) . 12_656 ?
O24 Gd1 Cu1 129.7(2) 12_656 12_656 ?
O24 Gd1 Cu4 131.2(2) 12_656 . ?
O24 Gd1 Cu4 144.4(2) 12_656 11_566 ?
O24 Gd1 O6 63.4(3) 12_656 12_656 ?
O24 Gd1 O14 63.9(3) 12_656 12_656 ?
Gd1 Cu1 Gd1 175.74(5) 11_566 12_656 ?
O4 Cu1 Gd1 139.7(3) 11_566 12_656 ?
O4 Cu1 Gd1 41.5(2) 11_566 11_566 ?
O4 Cu1 O3 88.1(3) 11_566 . ?
O3 Cu1 Gd1 92.8(2) . 12_656 ?
O3 Cu1 Gd1 83.0(2) . 11_566 ?
O10 Cu1 Gd1 136.8(2) . 12_656 ?
O10 Cu1 Gd1 42.4(2) . 11_566 ?
O10 Cu1 Gd1 41.4(2) 2_765 12_656 ?
O10 Cu1 Gd1 137.7(2) 2_765 11_566 ?
O10 Cu1 O4 83.5(4) . 11_566 ?
O10 Cu1 O4 176.6(3) 2_765 11_566 ?
O10 Cu1 O3 95.1(3) 2_765 . ?
O10 Cu1 O3 88.5(3) . . ?
O10 Cu1 O10 95.4(5) 2_765 . ?
O10 Cu1 O12 83.3(4) 2_765 . ?
O12 Cu1 Gd1 138.9(3) . 11_566 ?
O12 Cu1 Gd1 42.0(3) . 12_656 ?
O12 Cu1 O4 97.7(4) . 11_566 ?
O12 Cu1 O3 93.2(3) . . ?
O12 Cu1 O10 177.9(4) . . ?
Gd1 Cu4 Gd1 174.27(6) . 12_656 ?
O4 Cu4 Gd1 42.3(3) . . ?
O4 Cu4 Gd1 135.0(3) . 12_656 ?
O4 Cu4 O12 177.1(4) . . ?
O4 Cu4 O18 87.7(3) . 12_656 ?
O4 Cu4 O15 80.8(5) . . ?
O4 Cu4 O15 99.0(5) . 11_566 ?
O12 Cu4 Gd1 42.5(3) . 12_656 ?
O12 Cu4 Gd1 139.9(3) . . ?
O12 Cu4 O18 90.7(3) . 12_656 ?
O12 Cu4 O15 100.3(5) . . ?
O12 Cu4 O15 83.3(5) . 11_566 ?
O16 Cu4 Gd1 41.1(2) . 12_656 ?
O16 Cu4 Gd1 42.5(2) 11_566 . ?
O16 Cu4 Gd1 140.3(2) 11_566 12_656 ?
O16 Cu4 Gd1 136.3(2) . . ?
O16 Cu4 O4 94.1(4) . . ?
O16 Cu4 O4 84.6(3) 11_566 . ?
O16 Cu4 O12 83.6(3) . . ?
O16 Cu4 O12 97.8(4) 11_566 . ?
O16 Cu4 O16 178.1(4) . 11_566 ?
O16 Cu4 O18 93.9(4) . 12_656 ?
O16 Cu4 O18 87.4(4) 11_566 12_656 ?
O16 Cu4 O15 75.2(6) 11_566 11_566 ?
O16 Cu4 O15 102.1(6) 11_566 . ?
O16 Cu4 O15 76.3(6) . . ?
O16 Cu4 O15 103.7(6) . 11_566 ?
O18 Cu4 Gd1 83.2(2) 12_656 . ?
O18 Cu4 Gd1 91.7(2) 12_656 12_656 ?
O18 Cu4 O15 160.6(6) 12_656 11_566 ?
O15 Cu4 Gd1 89.5(5) 11_566 . ?
O15 Cu4 Gd1 95.3(5) . . ?
O15 Cu4 Gd1 88.8(5) . 12_656 ?
O15 Cu4 Gd1 96.1(5) 11_566 12_656 ?
O15 Cu4 O18 164.3(6) . 12_656 ?
O15 Cu4 O15 34.3(8) . 11_566 ?
O6 Cu2 O26 90.6(4) . . ?
O6 Cu2 N1 81.9(4) . . ?
O6 Cu2 O11 86.3(4) . . ?
O24 Cu2 O6 83.2(4) . . ?
O24 Cu2 O26 92.9(4) . . ?
O24 Cu2 N1 164.9(4) . . ?
O24 Cu2 O11 84.1(4) . . ?
N1 Cu2 O26 89.8(4) . . ?
N1 Cu2 O11 92.4(5) . . ?
N17 Cu2 O6 176.5(5) . . ?
N17 Cu2 O24 100.3(5) . . ?
N17 Cu2 O26 89.0(5) . . ?
N17 Cu2 N1 94.6(5) . . ?
N17 Cu2 O11 94.3(5) . . ?
O11 Cu2 O26 175.9(3) . . ?
O14 Cu3 O24 83.6(4) . . ?
O14 Cu3 O8 90.2(5) . . ?
O14 Cu3 N7 83.4(5) . . ?
O14 Cu3 O11 87.5(4) . . ?
O24 Cu3 O8 98.4(6) . . ?
O24 Cu3 O11 83.3(4) . . ?
N11 Cu3 O14 174.5(5) . . ?
N11 Cu3 O24 99.6(5) . . ?
N11 Cu3 O8 85.0(7) . . ?
N11 Cu3 N7 93.6(6) . . ?
N11 Cu3 O11 97.3(6) . . ?
N7 Cu3 O24 166.8(5) . . ?
N7 Cu3 O8 83.4(8) . . ?
N7 Cu3 O11 94.4(6) . . ?
O11 Cu3 O8 176.9(6) . . ?
O22 Cl1 O22 109.5(4) 3_675 2_765 ?
O22 Cl1 O22 109.5(4) . 2_765 ?
O22 Cl1 O22 109.5(4) . 3_675 ?
O30 Cl1 O22 109.5(4) . 3_675 ?
O30 Cl1 O22 109.5(4) . . ?
O30 Cl1 O22 109.5(4) . 2_765 ?
O9 Cl4 O5 112.6(9) . . ?
O9 Cl4 O13 107.1(11) . . ?
O21 Cl4 O9 110.3(8) . . ?
O21 Cl4 O5 111.4(10) . . ?
O21 Cl4 O13 108.8(10) . . ?
O13 Cl4 O5 106.4(11) . . ?
O31 Cl2 O19 113.7(10) . . ?
O25 Cl2 O31 111.1(10) . . ?
O25 Cl2 O19 109.3(10) . . ?
O27 Cl2 O31 110.8(12) . . ?
O27 Cl2 O19 107.1(12) . . ?
O27 Cl2 O25 104.4(10) . . ?
Gd1 O4 H4 110.6 . . ?
Cu1 O4 Gd1 105.3(3) 12_656 . ?
Cu1 O4 H4 110.6 12_656 . ?
Cu4 O4 Gd1 103.9(4) . . ?
Cu4 O4 Cu1 115.4(4) . 12_656 ?
Cu4 O4 H4 110.6 . . ?
Cu2 O6 Gd1 105.1(4) . 11_566 ?
C8 O6 Gd1 139.6(8) . 11_566 ?
C8 O6 Cu2 115.3(7) . . ?
C8 O3 Cu1 126.3(8) . . ?
Gd1 O10 H10 108.3 11_566 . ?
Cu1 O10 Gd1 106.3(3) 3_675 11_566 ?
Cu1 O10 Gd1 104.2(3) . 11_566 ?
Cu1 O10 Cu1 120.8(4) 3_675 . ?
Cu1 O10 H10 108.3 3_675 . ?
Cu1 O10 H10 108.3 . . ?
Gd1 O12 H12 111.5 12_656 . ?
Cu1 O12 Gd1 105.5(3) . 12_656 ?
Cu1 O12 Cu4 112.3(4) . . ?
Cu1 O12 H12 111.5 . . ?
Cu4 O12 Gd1 104.2(4) . 12_656 ?
Cu4 O12 H12 111.5 . . ?
Cu3 O14 Gd1 105.5(4) . 11_566 ?
C1 O14 Gd1 138.8(9) . 11_566 ?
C1 O14 Cu3 115.7(9) . . ?
Gd1 O16 H16 109.9 12_656 . ?
Cu4 O16 Gd1 106.5(4) . 12_656 ?
Cu4 O16 Gd1 103.8(3) 12_656 12_656 ?
Cu4 O16 Cu4 116.5(4) . 12_656 ?
Cu4 O16 H16 109.9 12_656 . ?
Cu4 O16 H16 109.9 . . ?
C1 O18 Cu4 125.2(9) . 11_566 ?
Gd1 O24 H24 111.6 11_566 . ?
Cu2 O24 Gd1 107.0(4) . 11_566 ?
Cu2 O24 Cu3 109.2(5) . . ?
Cu2 O24 H24 111.6 . . ?
Cu3 O24 Gd1 105.7(3) . 11_566 ?
Cu3 O24 H24 111.6 . . ?
Cu2 N1 H1BC 109.1 . . ?
Cu2 N1 H1BD 109.1 . . ?
Cu2 N1 H1AA 108.9 . . ?
Cu2 N1 H1AB 108.9 . . ?
H1BC N1 H1BD 107.9 . . ?
H1AA N1 H1AB 107.7 . . ?
C10B N1 Cu2 112.4(11) . . ?
C10B N1 H1BC 109.1 . . ?
C10B N1 H1BD 109.1 . . ?
C10A N1 Cu2 113.3(11) . . ?
C10A N1 H1AA 108.9 . . ?
C10A N1 H1AB 108.9 . . ?
O6 C8 C10B 119.0(13) . . ?
O6 C8 C10A 115.1(12) . . ?
O3 C8 O6 123.6(11) . . ?
O3 C8 C10B 116.3(13) . . ?
O3 C8 C10A 118.5(13) . . ?
C5 N11 Cu3 131.1(10) . . ?
C5 N11 C2 108.0 . . ?
C2 N11 Cu3 120.8(10) . . ?
N11 C5 H5 126.0 . . ?
N11 C5 C15 108.0 . . ?
C15 C5 H5 126.0 . . ?
C5 C15 H15 126.0 . . ?
N5 C15 C5 108.0 . . ?
N5 C15 H15 126.0 . . ?
C15 N5 H5A 126.0 . . ?
C2 N5 C15 108.0 . . ?
C2 N5 H5A 126.0 . . ?
N11 C2 H2 126.0 . . ?
N5 C2 N11 108.0 . . ?
N5 C2 H2 126.0 . . ?
C7 N23 H23 126.0 . . ?
C19 N23 H23 126.0 . . ?
C19 N23 C7 108.0 . . ?
N23 C7 H7 126.0 . . ?
N17 C7 N23 108.0 . . ?
N17 C7 H7 126.0 . . ?
C7 N17 Cu2 125.6(8) . . ?
C7 N17 C3 108.0 . . ?
C3 N17 Cu2 126.0(8) . . ?
N17 C3 H3 126.0 . . ?
N17 C3 C19 108.0 . . ?
C19 C3 H3 126.0 . . ?
N23 C19 C3 108.0 . . ?
N23 C19 H19 126.0 . . ?
C3 C19 H19 126.0 . . ?
O14 C1 C6 118.2(13) . . ?
O18 C1 O14 124.8(13) . . ?
O18 C1 C6 117.0(13) . . ?
H4BA C4B H4BB 109.5 . . ?
H4BA C4B H4BC 109.5 . . ?
H4BB C4B H4BC 109.5 . . ?
C10A C4B H4BA 109.5 . . ?
C10A C4B H4BB 109.5 . . ?
C10A C4B H4BC 109.5 . . ?
C1 C6 H6 105.0 . . ?
N7 C6 C1 110.2(14) . . ?
N7 C6 H6 105.0 . . ?
C9 C6 C1 118.7(18) . . ?
C9 C6 H6 105.0 . . ?
C9 C6 N7 111.8(19) . . ?
N1 C10B C8 107.7(16) . . ?
N1 C10B H10B 109.3 . . ?
N1 C10B C4A 112(3) . . ?
C8 C10B H10B 109.3 . . ?
C8 C10B C4A 109(3) . . ?
C4A C10B H10B 109.3 . . ?
Cu3 N7 H7A 109.3 . . ?
Cu3 N7 H7B 109.3 . . ?
C6 N7 Cu3 111.4(10) . . ?
C6 N7 H7A 109.3 . . ?
C6 N7 H7B 109.3 . . ?
H7A N7 H7B 108.0 . . ?
C6 C9 H9A 109.5 . . ?
C6 C9 H9B 109.5 . . ?
C6 C9 H9C 109.5 . . ?
H9A C9 H9B 109.5 . . ?
H9A C9 H9C 109.5 . . ?
H9B C9 H9C 109.5 . . ?
O2 Cl3 O2 95.4(15) 2_655 . ?
O2 Cl3 O2 95.4(15) 3_665 2_655 ?
O2 Cl3 O2 95.4(15) 3_665 . ?
O7 Cl3 O2 121.4(11) . . ?
O7 Cl3 O2 121.4(12) . 3_665 ?
O7 Cl3 O2 121.4(12) . 2_655 ?
O15 C12 O15 115.2(6) 3_675 . ?
O15 C12 O15 64.8(6) 2_765 10_776 ?
O15 C12 O15 180(4) 12_656 3_675 ?
O15 C12 O15 115.2(6) 2_765 . ?
O15 C12 O15 115.2(6) 12_656 11_566 ?
O15 C12 O15 115.2(6) 11_566 10_776 ?
O15 C12 O15 64.8(6) 3_675 11_566 ?
O15 C12 O15 64.8(6) 12_656 . ?
O15 C12 O15 64.8(6) 12_656 2_765 ?
O15 C12 O15 64.8(6) 11_566 . ?
O15 C12 O15 115.2(6) 3_675 2_765 ?
O15 C12 O15 180.0(17) 10_776 . ?
O15 C12 O15 180.0(17) 11_566 2_765 ?
O15 C12 O15 115.2(6) 12_656 10_776 ?
O15 C12 O15 64.8(6) 3_675 10_776 ?
Cu4 O15 Cu4 90.5(7) . 12_656 ?
C12 O15 Cu4 129.0(13) . 12_656 ?
C12 O15 Cu4 131.9(13) . . ?
C12 O15 O15 57.6(3) . 11_566 ?
C12 O15 O15 57.6(3) . 12_656 ?
O15 O15 Cu4 74.3(13) 11_566 . ?
O15 O15 Cu4 144.3(18) 12_656 . ?
O15 O15 Cu4 147(2) 11_566 12_656 ?
O15 O15 Cu4 71.4(13) 12_656 12_656 ?
O15 O15 O15 104.1(18) 11_566 12_656 ?
Cu2 O11 Cu3 79.6(4) . . ?
Cu2 O11 H11 140.2 . . ?
Cu3 O11 H11 140.2 . . ?
N1 C10A C8 102.3(15) . . ?
N1 C10A C4B 114(2) . . ?
N1 C10A H10A 109.9 . . ?
C8 C10A H10A 109.9 . . ?
C4B C10A C8 110.9(19) . . ?
C4B C10A H10A 109.9 . . ?
C10B C4A H4AA 109.5 . . ?
C10B C4A H4AB 109.5 . . ?
C10B C4A H4AC 109.5 . . ?
H4AA C4A H4AB 109.5 . . ?
H4AA C4A H4AC 109.5 . . ?
H4AB C4A H4AC 109.5 . . ?

loop_
_geom_bond_atom_site_label_1
_geom_bond_atom_site_label_2
_geom_bond_distance
_geom_bond_site_symmetry_2
_geom_bond_publ_flag
Gd1 Cu1 3.4811(19) 12_656 ?
Gd1 Cu4 3.4463(16) . ?
Gd1 Cu4 3.5006(16) 11_566 ?
Gd1 O1 2.396(8) . ?
Gd1 O4 2.390(9) . ?
Gd1 O6 2.518(8) 12_656 ?
Gd1 O10 2.423(8) 12_656 ?
Gd1 O12 2.442(9) 11_566 ?
Gd1 O14 2.518(9) 12_656 ?
Gd1 O16 2.398(7) 11_566 ?
Gd1 O20 2.408(9) . ?
Gd1 O24 2.479(8) 12_656 ?
Cu1 O4 1.976(9) 11_566 ?
Cu1 O3 2.301(8) . ?
Cu1 O10 1.974(8) . ?
Cu1 O10 1.958(8) 2_765 ?
Cu1 O12 1.961(8) . ?
Cu4 O4 1.974(7) . ?
Cu4 O12 1.980(7) . ?
Cu4 O16 1.970(9) 11_566 ?
Cu4 O16 1.960(9) . ?
Cu4 O18 2.342(9) 12_656 ?
Cu4 O15 2.37(2) 11_566 ?
Cu4 O15 2.33(2) . ?
Cu2 O6 1.984(9) . ?
Cu2 O24 1.968(10) . ?
Cu2 O26 2.646(10) . ?
Cu2 N1 2.004(12) . ?
Cu2 N17 1.889(8) . ?
Cu2 O11 2.529(11) . ?
Cu3 O14 1.966(9) . ?
Cu3 O24 2.005(9) . ?
Cu3 N11 1.893(9) . ?
Cu3 O8 2.67(2) . ?
Cu3 N7 1.984(14) . ?
Cu3 O11 2.533(14) . ?
Cl1 O22 1.460(10) 3_675 ?
Cl1 O22 1.460(10) . ?
Cl1 O22 1.460(10) 2_765 ?
Cl1 O30 1.401(14) . ?
Cl4 O9 1.401(12) . ?
Cl4 O5 1.457(15) . ?
Cl4 O21 1.395(13) . ?
Cl4 O13 1.432(18) . ?
Cl2 O31 1.546(17) . ?
Cl2 O19 1.546(18) . ?
Cl2 O25 1.530(14) . ?
Cl2 O27 1.510(18) . ?
O4 H4 1.0000 . ?
O6 C8 1.278(17) . ?
O3 C8 1.240(16) . ?
O10 H10 1.0000 . ?
O12 H12 1.0000 . ?
O14 C1 1.282(17) . ?
O16 H16 1.0000 . ?
O18 C1 1.228(17) . ?
O24 H24 1.0000 . ?
N1 H1BC 0.9100 . ?
N1 H1BD 0.9100 . ?
N1 H1AA 0.9100 . ?
N1 H1AB 0.9100 . ?
N1 C10B 1.468(10) . ?
N1 C10A 1.465(10) . ?
C8 C10B 1.50(3) . ?
C8 C10A 1.61(3) . ?
N11 C5 1.4200 . ?
N11 C2 1.4200 . ?
C5 H5 0.9500 . ?
C5 C15 1.4200 . ?
C15 H15 0.9500 . ?
C15 N5 1.4200 . ?
N5 H5A 0.8800 . ?
N5 C2 1.4200 . ?
C2 H2 0.9500 . ?
N23 H23 0.8800 . ?
N23 C7 1.4200 . ?
N23 C19 1.4200 . ?
C7 H7 0.9500 . ?
C7 N17 1.4200 . ?
N17 C3 1.4200 . ?
C3 H3 0.9500 . ?
C3 C19 1.4200 . ?
C19 H19 0.9500 . ?
C1 C6 1.49(2) . ?
C4B H4BA 0.9800 . ?
C4B H4BB 0.9800 . ?
C4B H4BC 0.9800 . ?
C4B C10A 1.519(10) . ?
C6 H6 1.0000 . ?
C6 N7 1.48(2) . ?
C6 C9 1.41(3) . ?
C10B H10B 1.0000 . ?
C10B C4A 1.521(11) . ?
N7 H7A 0.9100 . ?
N7 H7B 0.9100 . ?
C9 H9A 0.9800 . ?
C9 H9B 0.9800 . ?
C9 H9C 0.9800 . ?
Cl3 O2 1.452(10) . ?
Cl3 O2 1.452(10) 2_655 ?
Cl3 O2 1.452(10) 3_665 ?
Cl3 O7 1.441(14) . ?
C12 O15 1.29(2) 3_675 ?
C12 O15 1.29(2) . ?
C12 O15 1.29(2) 10_776 ?
C12 O15 1.29(2) 11_566 ?
C12 O15 1.29(2) 2_765 ?
C12 O15 1.29(2) 12_656 ?
O15 O15 1.39(3) 11_566 ?
O15 O15 1.39(2) 12_656 ?
O11 H11 0.9500 . ?
C10A H10A 1.0000 . ?
C4A H4AA 0.9800 . ?
C4A H4AB 0.9800 . ?
C4A H4AC 0.9800 . ?

loop_
_geom_hbond_atom_site_label_D
_geom_hbond_atom_site_label_H
_geom_hbond_atom_site_label_A
_geom_hbond_distance_DH
_geom_hbond_distance_HA
_geom_hbond_distance_DA
_geom_hbond_angle_DHA
_geom_hbond_site_symmetry_A
_geom_hbond_publ_flag
O4 H4 O19 1.00 1.89 2.887(17) 172.2 12_656 yes

loop_
_geom_torsion_atom_site_label_1
_geom_torsion_atom_site_label_2
_geom_torsion_atom_site_label_3
_geom_torsion_atom_site_label_4
_geom_torsion
_geom_torsion_site_symmetry_1
_geom_torsion_site_symmetry_2
_geom_torsion_site_symmetry_3
_geom_torsion_site_symmetry_4
_geom_torsion_publ_flag
Gd1 O6 C8 O3 -9(2) 11_566 . . . ?
Gd1 O6 C8 C10B -176.9(16) 11_566 . . . ?
Gd1 O6 C8 C10A 151.0(13) 11_566 . . . ?
Gd1 O14 C1 O18 4(3) 11_566 . . . ?
Gd1 O14 C1 C6 -177.3(13) 11_566 . . . ?
Cu1 O3 C8 O6 9(2) . . . . ?
Cu1 O3 C8 C10B 176.6(16) . . . . ?
Cu1 O3 C8 C10A -151.0(14) . . . . ?
Cu4 O18 C1 O14 -2(2) 11_566 . . . ?
Cu4 O18 C1 C6 179.2(13) 11_566 . . . ?
Cu2 O6 C8 O3 174.7(11) . . . . ?
Cu2 O6 C8 C10B 7(2) . . . . ?
Cu2 O6 C8 C10A -24.9(18) . . . . ?
Cu2 N1 C10B C8 21(3) . . . . ?
Cu2 N1 C10B C4A 140(4) . . . . ?
Cu2 N1 C10A C8 -32(2) . . . . ?
Cu2 N1 C10A C4B -152(2) . . . . ?
Cu2 N17 C3 C19 -173.0(9) . . . . ?
Cu3 O14 C1 O18 -178.7(14) . . . . ?
Cu3 O14 C1 C6 0(2) . . . . ?
Cu3 N11 C5 C15 -176.4(11) . . . . ?
Cu3 N11 C2 N5 176.9(10) . . . . ?
O6 C8 C10B N1 -18(3) . . . . ?
O6 C8 C10B C4A -141(4) . . . . ?
O6 C8 C10A N1 37(2) . . . . ?
O6 C8 C10A C4B 159(2) . . . . ?
O3 C8 C10B N1 173.1(16) . . . . ?
O3 C8 C10B C4A 51(4) . . . . ?
O3 C8 C10A N1 -161.1(15) . . . . ?
O3 C8 C10A C4B -40(3) . . . . ?
O14 C1 C6 N7 8(3) . . . . ?
O14 C1 C6 C9 139(2) . . . . ?
O18 C1 C6 N7 -173.3(17) . . . . ?
O18 C1 C6 C9 -43(3) . . . . ?
O24 Cu2 N17 C7 133.2(8) . . . . ?
O24 Cu2 N17 C3 -55.0(9) . . . . ?
O24 Cu3 N11 C5 56.1(11) . . . . ?
O24 Cu3 N11 C2 -120.0(8) . . . . ?
O26 Cu2 N17 C7 -134.0(8) . . . . ?
O26 Cu2 N17 C3 37.8(9) . . . . ?
N1 Cu2 N17 C7 -44.3(9) . . . . ?
N1 Cu2 N17 C3 127.5(9) . . . . ?
N11 C5 C15 N5 0.0 . . . . ?
C5 N11 C2 N5 0.0 . . . . ?
C5 C15 N5 C2 0.0 . . . . ?
C15 N5 C2 N11 0.0 . . . . ?
C2 N11 C5 C15 0.0 . . . . ?
N23 C7 N17 Cu2 173.0(9) . . . . ?
N23 C7 N17 C3 0.0 . . . . ?
C7 N23 C19 C3 0.0 . . . . ?
C7 N17 C3 C19 0.0 . . . . ?
N17 C3 C19 N23 0.0 . . . . ?
C19 N23 C7 N17 0.0 . . . . ?
C1 C6 N7 Cu3 -12(2) . . . . ?
O8 Cu3 N11 C5 -41.7(12) . . . . ?
O8 Cu3 N11 C2 142.3(10) . . . . ?
N7 Cu3 N11 C5 -124.7(12) . . . . ?
N7 Cu3 N11 C2 59.3(10) . . . . ?
C9 C6 N7 Cu3 -146(2) . . . . ?
O15 C12 O15 Cu4 -1.7(7) 12_656 . . 12_656 ?
O15 C12 O15 Cu4 178.2(8) 2_765 . . . ?
O15 C12 O15 Cu4 -140(3) 11_566 . . 12_656 ?
O15 C12 O15 Cu4 40(3) 2_765 . . 12_656 ?
O15 C12 O15 Cu4 136(3) 12_656 . . . ?
O15 C12 O15 Cu4 178.3(7) 3_675 . . 12_656 ?
O15 C12 O15 Cu4 -1.8(8) 11_566 . . . ?
O15 C12 O15 Cu4 -44(3) 3_675 . . . ?
O15 C12 O15 O15 180.000(8) 3_675 . . 12_656 ?
O15 C12 O15 O15 -42(3) 3_675 . . 11_566 ?
O15 C12 O15 O15 138(3) 12_656 . . 11_566 ?
O15 C12 O15 O15 -138(3) 11_566 . . 12_656 ?
O15 C12 O15 O15 42(3) 2_765 . . 12_656 ?
O15 C12 O15 O15 180.000(11) 2_765 . . 11_566 ?
O11 Cu2 N17 C7 48.4(9) . . . . ?
O11 Cu2 N17 C3 -139.7(9) . . . . ?
O11 Cu3 N11 C5 140.4(11) . . . . ?
O11 Cu3 N11 C2 -35.6(9) . . . . ?

loop_
_platon_squeeze_void_nr
_platon_squeeze_void_average_x
_platon_squeeze_void_average_y
_platon_squeeze_void_average_z
_platon_squeeze_void_volume
_platon_squeeze_void_count_electrons
_platon_squeeze_void_content
1 0.000 0.000 0.000 1482 483 ' '
2 0.000 0.000 0.288 105 41 ' '
3 0.000 0.500 0.500 12 6 ' '
4 0.000 1.000 0.712 106 41 ' '
5 0.333 0.667 0.667 1481 482 ' '
6 0.167 0.333 0.833 12 7 ' '
7 0.167 0.833 0.833 12 6 ' '
8 0.333 0.667 0.378 106 41 ' '
9 0.333 0.667 0.955 105 41 ' '
10 0.333 0.167 0.167 13 7 ' '
11 0.667 0.333 0.333 1482 483 ' '
12 0.500 0.000 0.500 12 6 ' '
13 0.500 0.500 0.500 12 6 ' '
14 0.667 0.333 0.045 105 41 ' '
15 0.667 0.333 0.622 107 41 ' '
16 0.667 0.833 0.833 12 6 ' '
17 0.833 0.667 0.167 12 6 ' '
18 0.833 0.167 0.167 12 7 ' '

loop_
_exptl_oxdiff_crystal_face_indexfrac_h
_exptl_oxdiff_crystal_face_indexfrac_k
_exptl_oxdiff_crystal_face_indexfrac_l
_exptl_oxdiff_crystal_face_x
_exptl_oxdiff_crystal_face_y
_exptl_oxdiff_crystal_face_z
-5.5475 4.4870 -33.3135 -0.9452 0.0241 0.3256
5.5475 -4.4870 33.3135 0.9452 -0.0241 -0.3256
0.3057 11.0615 4.4228 -0.3583 0.0096 -0.9336
-0.3057 -11.0615 -4.4228 0.3583 -0.0096 0.9336
10.5699 -10.7491 -12.2889 0.2575 -0.8665 0.4276
-12.3736 8.7746 7.9983 -0.2823 0.9507 -0.1284
11.6764 -1.0262 4.6176 0.2297 -0.7759 -0.5876
-1.6251 10.7501 17.1463 -0.0855 0.2853 -0.9546
-9.4324 -2.5402 -9.3805 -0.1686 0.5704 0.8039
4.3752 -11.5158 -16.9375 0.1423 -0.4768 0.8674
-4.9858 -2.0002 -31.0194 -0.6241 0.0191 0.7776
3.0101 -3.9968 -35.0124 -0.5678 -0.5880 0.5593
4.9986 1.0043 -32.0103 -0.6942 -0.7039 0.0282
-5.9861 -6.0042 17.0035 0.5692 0.6183 0.5888
-4.0075 2.9962 36.0121 0.6231 0.6711 -0.4400
